data_7246150
loop_
_publ_author_name
'Koyama, Shohei'
'Sato, Kazunobu'
'Yamashita, Masahiro'
'Sakamoto, Ryota'
'Iguchi, Hiroaki'

_publ_section_title
;
 Observation of slow magnetic relaxation phenomena in spatially isolated
 &#x3c0;-radical ions.
;
_journal_issue 7
_journal_name_full 'Physical chemistry chemical physics : PCCP'
_journal_page_first 5459
_journal_page_last 5467
_journal_paper_doi 10.1039/d2cp06026d
_journal_volume 25
_journal_year 2023
_chemical_formula_moiety 'C10 Co1, C36 H27 N3 O6'
_chemical_formula_sum 'C46 H27 Co N3 O6'
_chemical_formula_weight 776.63
_chemical_properties_physical Air-sensitive
_space_group_crystal_system trigonal
_space_group_IT_number 167
_space_group_name_Hall '-R 3 2"c'
_space_group_name_H-M_alt 'R -3 c :H'
_atom_sites_solution_hydrogens mixed
_atom_sites_solution_primary dual
_audit_creation_date 2021-09-17
_audit_creation_method
;
Olex2 1.3-ac4
(compiled 2019.04.23 svn.r3594 for Rigaku Oxford Diffraction, GUI svn.r5739)
;
_audit_update_record
;
2022-09-06 deposited with the CCDC.	2023-01-16 downloaded from the CCDC.
;
_cell_angle_alpha 90
_cell_angle_beta 90
_cell_angle_gamma 120
_cell_formula_units_Z 6
_cell_length_a 13.8716(2)
_cell_length_b 13.8716(2)
_cell_length_c 33.7979(8)
_cell_measurement_reflns_used 23278
_cell_measurement_temperature 120
_cell_measurement_theta_max 31.9240
_cell_measurement_theta_min 3.5730
_cell_volume 5632.14(18)
_computing_cell_refinement 'CrysAlisPro 1.171.40.39a (Rigaku OD, 2019)'
_computing_data_collection 'CrysAlisPro 1.171.40.39a (Rigaku OD, 2019)'
_computing_data_reduction 'CrysAlisPro 1.171.40.39a (Rigaku OD, 2019)'
_computing_molecular_graphics 'Olex2 (Dolomanov et al., 2009)'
_computing_publication_material 'Olex2 (Dolomanov et al., 2009)'
_computing_structure_refinement 'ShelXL (Sheldrick, 2015)'
_computing_structure_solution 'ShelXT (Sheldrick, 2015)'
_diffrn_ambient_temperature 120
_diffrn_detector 'Rigaku HyPix-6000 area detector'
_diffrn_detector_area_resol_mean 10.0
_diffrn_detector_type 'HPC area detector'
_diffrn_measured_fraction_theta_full 0.995
_diffrn_measured_fraction_theta_max 0.965
_diffrn_measurement_details
;
List of Runs (angles in degrees, time in seconds):

  # Type    Start    End  Width  t~exp~   \w     \q     \k     \f   Frames
#--------------------------------------------------------------------------
  1  \w     53.00  79.00   0.50    7.50    --   -0.30  45.00 179.42   52
  2  \w    -45.00  -4.00   0.50    7.50    --   -0.30  45.00  60.00   82
  3  \w     64.00  89.00   0.50    7.50    --   -0.30  45.00  60.00   50
  4  \w    -73.00 -47.00   0.50    7.50    --   -0.30  45.00 120.00   52
  5  \w     -5.00  29.00   0.50    7.50    --   -0.30  45.00 120.00   68
  6  \w    -89.00  75.00   0.50    7.50    --   -0.30  45.00   0.00  328
  7  \w    -71.00  89.00   0.50    7.50    --   -0.30  45.00  90.00  320
  8  \w    -21.00   4.00   0.50    7.50    --   -0.30  45.00  30.00   50
  9  \w      4.00  29.00   0.50    7.50    --   -0.30  45.00 150.00   50
 10  \w    -32.00   2.00   0.50    7.50    --   -0.30  45.00 179.42   68
;
_diffrn_measurement_device 'three-circle diffractometer'
_diffrn_measurement_device_type 'Rigaku AFC HyPix-6000'
_diffrn_measurement_method '\w scans'
_diffrn_orient_matrix_type 'CrysAlisPro convention (1999,Acta A55,543-557)'
_diffrn_orient_matrix_UB_11 -0.0183551333
_diffrn_orient_matrix_UB_12 0.0389539333
_diffrn_orient_matrix_UB_13 0.0028363333
_diffrn_orient_matrix_UB_21 -0.0551218667
_diffrn_orient_matrix_UB_22 -0.0443753333
_diffrn_orient_matrix_UB_23 0.0030315667
_diffrn_orient_matrix_UB_31 0.0106140667
_diffrn_orient_matrix_UB_32 0.0012811333
_diffrn_orient_matrix_UB_33 0.0205632333
_diffrn_radiation_monochromator 'multi-layer mirror optics'
_diffrn_radiation_probe x-ray
_diffrn_radiation_type 'Mo K\a'
_diffrn_radiation_wavelength 0.71073
_diffrn_reflns_av_R_equivalents 0.0294
_diffrn_reflns_av_unetI/netI 0.0089
_diffrn_reflns_Laue_measured_fraction_full 0.995
_diffrn_reflns_Laue_measured_fraction_max 0.965
_diffrn_reflns_limit_h_max 20
_diffrn_reflns_limit_h_min -20
_diffrn_reflns_limit_k_max 19
_diffrn_reflns_limit_k_min -20
_diffrn_reflns_limit_l_max 43
_diffrn_reflns_limit_l_min -49
_diffrn_reflns_number 48222
_diffrn_reflns_point_group_measured_fraction_full 0.995
_diffrn_reflns_point_group_measured_fraction_max 0.965
_diffrn_reflns_theta_full 25.242
_diffrn_reflns_theta_max 31.804
_diffrn_reflns_theta_min 2.937
_diffrn_source 'rotating anode X-ray generator'
_diffrn_source_type micromax007
_exptl_absorpt_coefficient_mu 0.512
_exptl_absorpt_correction_T_max 1.00000
_exptl_absorpt_correction_T_min 0.64995
_exptl_absorpt_correction_type multi-scan
_exptl_absorpt_process_details
;
CrysAlisPro 1.171.40.39a (Rigaku Oxford Diffraction, 2019)
Empirical absorption correction using spherical harmonics,
 implemented in SCALE3 ABSPACK scaling algorithm.
;
_exptl_crystal_colour black
_exptl_crystal_colour_primary black
_exptl_crystal_density_diffrn 1.374
_exptl_crystal_description block
_exptl_crystal_F_000 2394
_exptl_crystal_preparation 'Magnetic properties'
_exptl_crystal_size_max 0.4
_exptl_crystal_size_mid 0.3
_exptl_crystal_size_min 0.1
_refine_diff_density_max 0.592
_refine_diff_density_min -0.404
_refine_diff_density_rms 0.072
_refine_ls_extinction_method none
_refine_ls_goodness_of_fit_ref 1.069
_refine_ls_hydrogen_treatment mixed
_refine_ls_matrix_type full
_refine_ls_number_parameters 138
_refine_ls_number_reflns 2079
_refine_ls_number_restraints 0
_refine_ls_restrained_S_all 1.069
_refine_ls_R_factor_all 0.0607
_refine_ls_R_factor_gt 0.0557
_refine_ls_shift/su_max 0.000
_refine_ls_shift/su_mean 0.000
_refine_ls_structure_factor_coef Fsqd
_refine_ls_weighting_details 'w=1/[\s^2^(Fo^2^)+(0.0979P)^2^+9.0551P] where P=(Fo^2^+2Fc^2^)/3'
_refine_ls_weighting_scheme calc
_refine_ls_wR_factor_gt 0.1662
_refine_ls_wR_factor_ref 0.1712
_reflns_Friedel_coverage 0.000
_reflns_number_gt 1848
_reflns_number_total 2079
_reflns_threshold_expression 'I > 2\s(I)'
_cod_data_source_file d2cp06026d2.cif
_cod_data_source_block 210915cocp2_bti-xy
_cod_depositor_comments 'Adding full bibliography for 7246148--7246150.cif.'
_cod_original_cell_volume 5632.1(2)
_cod_original_sg_symbol_H-M 'R -3 c'
_cod_database_code 7246150
_shelx_shelxl_version_number 2018/3
_chemical_oxdiff_formula CHNOCo
_shelx_space_group_comment
;
The symmetry employed for this shelxl refinement is uniquely defined
by the following loop, which should always be used as a source of
symmetry information in preference to the above space-group names.
They are only intended as comments.
;
_shelx_estimated_absorpt_t_max 0.951
_shelx_estimated_absorpt_t_min 0.821
_diffrn_oxdiff_digest_frames
;
01b112c73ed7f5b689c45cced229d91699011203063
;
_reflns_odcompleteness_completeness 99.45
_reflns_odcompleteness_iscentric 1
_reflns_odcompleteness_theta 26.32
_olex2_refinement_description
;
1. Fixed Uiso
 At 1.5 times of:
  All C(H,H,H) groups, H3 of C3, H14 of C14
 At 1.2 times of:
  H13 of C13
2. Others
 Fixed Sof: C12(0.5) C2(0.83333) C14(0.5) H14(0.5) C13(0.5) H13(0.5) C4(0.5)
 C3(0.5) H3(0.5) C10(0.5) H10A(0.5) H10B(0.5) H10C(0.5) C11(0.5) H11A(0.5)
 H11B(0.5) H11C(0.5) C6(0.41667) C8(0.41667)
3.a Aromatic/amide H refined with riding coordinates:
 C13(H13)
3.b Idealised Me refined as rotating group:
 C10(H10A,H10B,H10C), C11(H11A,H11B,H11C)
;
_olex2_submission_special_instructions 'No special instructions were received'
_oxdiff_exptl_absorpt_empirical_details
;
Empirical correction (ABSPACK) includes:
- Absorption correction using spherical harmonics
- Frame scaling
;
_oxdiff_exptl_absorpt_empirical_full_max 1.472
_oxdiff_exptl_absorpt_empirical_full_min 0.689

loop_
_space_group_symop_operation_xyz
'x, y, z'
'-y, x-y, z'
'-x+y, -x, z'
'y, x, -z+1/2'
'x-y, -y, -z+1/2'
'-x, -x+y, -z+1/2'
'x+2/3, y+1/3, z+1/3'
'-y+2/3, x-y+1/3, z+1/3'
'-x+y+2/3, -x+1/3, z+1/3'
'y+2/3, x+1/3, -z+5/6'
'x-y+2/3, -y+1/3, -z+5/6'
'-x+2/3, -x+y+1/3, -z+5/6'
'x+1/3, y+2/3, z+2/3'
'-y+1/3, x-y+2/3, z+2/3'
'-x+y+1/3, -x+2/3, z+2/3'
'y+1/3, x+2/3, -z+7/6'
'x-y+1/3, -y+2/3, -z+7/6'
'-x+1/3, -x+y+2/3, -z+7/6'
'-x, -y, -z'
'y, -x+y, -z'
'x-y, x, -z'
'-y, -x, z-1/2'
'-x+y, y, z-1/2'
'x, x-y, z-1/2'
'-x+2/3, -y+1/3, -z+1/3'
'y+2/3, -x+y+1/3, -z+1/3'
'x-y+2/3, x+1/3, -z+1/3'
'-y+2/3, -x+1/3, z-1/6'
'-x+y+2/3, y+1/3, z-1/6'
'x+2/3, x-y+1/3, z-1/6'
'-x+1/3, -y+2/3, -z+2/3'
'y+1/3, -x+y+2/3, -z+2/3'
'x-y+1/3, x+2/3, -z+2/3'
'-y+1/3, -x+2/3, z+1/6'
'-x+y+1/3, y+2/3, z+1/6'
'x+1/3, x-y+2/3, z+1/6'

loop_
_atom_site_label
_atom_site_type_symbol
_atom_site_fract_x
_atom_site_fract_y
_atom_site_fract_z
_atom_site_U_iso_or_equiv
_atom_site_adp_type
_atom_site_occupancy
_atom_site_site_symmetry_order
_atom_site_calc_flag
_atom_site_refinement_flags_posn
_atom_site_refinement_flags_adp
_atom_site_refinement_flags_occupancy
_atom_site_disorder_assembly
_atom_site_disorder_group
Co1 Co 0.666667 0.333333 0.333333 0.0327(2) Uani 1 6 d S T P . .
N2 N 0.24545(12) 0.24545(12) 0.250000 0.0337(4) Uani 1 2 d S T P A .
O6 O 0.31612(10) 0.12642(11) 0.25581(5) 0.0440(4) Uani 1 1 d . . . . .
C7 C 0.11700(12) 0.05813(10) 0.25011(5) 0.0254(3) Uani 1 1 d . . . . .
C5 C 0.23690(12) 0.14004(12) 0.25215(5) 0.0304(3) Uani 1 1 d . . . . .
C9 C 0.34832(16) 0.34832(16) 0.250000 0.0590(10) Uani 1 2 d S T P . .
C12 C 0.3602(4) 0.4156(3) 0.28950(19) 0.0353(7) Uani 0.5 1 d . . . A -2
C2 C 0.7522(7) 0.3779(9) 0.3843(3) 0.168(4) Uani 0.8333 1 d . . . . .
C14 C 0.5390(5) 0.5542(4) 0.2661(2) 0.0604(15) Uani 0.5 1 d . . . A -2
H14 H 0.605(7) 0.629(7) 0.270(2) 0.091 Uiso 0.5 1 d R . . B -2
C13 C 0.4570(4) 0.5179(3) 0.29467(19) 0.0516(11) Uani 0.5 1 d . . . A -2
H13 H 0.466419 0.561819 0.317462 0.062 Uiso 0.5 1 calc R . . A -2
C4 C 0.3890(4) 0.4253(4) 0.27232(17) 0.0426(9) Uani 0.5 1 d . . . A -1
C3 C 0.4891(6) 0.5235(5) 0.2680(2) 0.0589(15) Uani 0.5 1 d . . . A -1
H3 H 0.501(8) 0.574(8) 0.288(3) 0.088 Uiso 0.5 1 d R . . C -1
C10 C 0.3232(6) 0.4100(5) 0.3082(2) 0.0567(11) Uani 0.5 1 d . . . A -1
H10A H 0.253014 0.406304 0.301098 0.085 Uiso 0.5 1 calc GR . . A -1
H10B H 0.365300 0.472833 0.326217 0.085 Uiso 0.5 1 calc GR . . A -1
H10C H 0.307551 0.340660 0.321397 0.085 Uiso 0.5 1 calc GR . . A -1
C11 C 0.2742(5) 0.3778(4) 0.32249(16) 0.0503(10) Uani 0.5 1 d . . . A -2
H11A H 0.221216 0.403272 0.316874 0.076 Uiso 0.5 1 calc GR . . A -2
H11B H 0.311704 0.409398 0.347693 0.076 Uiso 0.5 1 calc GR . . A -2
H11C H 0.234264 0.296361 0.324155 0.076 Uiso 0.5 1 calc GR . . A -2
C6 C 0.7844(9) 0.4854(6) 0.3157(5) 0.118(4) Uani 0.4167 1 d . . . . .
C8 C 0.8209(7) 0.4594(9) 0.3433(4) 0.129(5) Uani 0.4167 1 d . . . . .

loop_
_atom_site_aniso_label
_atom_site_aniso_U_11
_atom_site_aniso_U_22
_atom_site_aniso_U_33
_atom_site_aniso_U_23
_atom_site_aniso_U_13
_atom_site_aniso_U_12
Co1 0.0217(2) 0.0217(2) 0.0547(4) 0.000 0.000 0.01083(11)
N2 0.0161(5) 0.0161(5) 0.0647(12) 0.0038(4) -0.0038(4) 0.0049(6)
O6 0.0172(5) 0.0274(6) 0.0872(10) 0.0077(6) -0.0027(5) 0.0110(4)
C7 0.0146(5) 0.0162(6) 0.0448(7) 0.0017(5) 0.0004(5) 0.0072(4)
C5 0.0165(6) 0.0194(6) 0.0533(8) 0.0036(5) -0.0013(5) 0.0075(5)
C9 0.0189(6) 0.0189(6) 0.128(3) 0.0165(8) -0.0165(8) 0.0009(8)
C12 0.0254(18) 0.0209(14) 0.056(3) -0.0031(17) 0.0019(17) 0.0088(13)
C2 0.135(7) 0.259(12) 0.129(6) -0.074(6) -0.080(5) 0.112(8)
C14 0.028(2) 0.025(2) 0.110(4) 0.005(2) -0.001(3) -0.0007(16)
C13 0.039(2) 0.0246(16) 0.080(3) -0.0061(18) -0.005(2) 0.0073(15)
C4 0.0304(19) 0.0327(19) 0.061(3) -0.0077(18) 0.0004(18) 0.0129(16)
C3 0.036(2) 0.028(2) 0.097(5) -0.018(2) -0.018(3) 0.004(2)
C10 0.052(3) 0.045(3) 0.068(3) -0.015(2) -0.006(3) 0.020(3)
C11 0.044(2) 0.040(2) 0.063(3) -0.0023(19) 0.004(2) 0.0177(18)
C6 0.071(6) 0.034(3) 0.220(14) 0.033(6) 0.036(7) 0.005(3)
C8 0.051(4) 0.074(5) 0.171(10) 0.050(6) -0.044(5) -0.038(4)

loop_
_atom_type_symbol
_atom_type_description
_atom_type_scat_dispersion_real
_atom_type_scat_dispersion_imag
_atom_type_scat_source
C C 0.0033 0.0016 'International Tables Vol C Tables 4.2.6.8 and 6.1.1.4'
H H 0.0000 0.0000 'International Tables Vol C Tables 4.2.6.8 and 6.1.1.4'
Co Co 0.3494 0.9721 'International Tables Vol C Tables 4.2.6.8 and 6.1.1.4'
N N 0.0061 0.0033 'International Tables Vol C Tables 4.2.6.8 and 6.1.1.4'
O O 0.0106 0.0060 'International Tables Vol C Tables 4.2.6.8 and 6.1.1.4'

loop_
_geom_angle_atom_site_label_1
_geom_angle_atom_site_label_2
_geom_angle_atom_site_label_3
_geom_angle
_geom_angle_site_symmetry_1
_geom_angle_site_symmetry_3
_geom_angle_publ_flag
C2 Co1 C2 52.7(5) 32 31_655 ?
C2 Co1 C2 52.7(5) . 3_665 ?
C2 Co1 C2 52.7(5) . 2_655 ?
C2 Co1 C2 180.0 33_545 3_665 ?
C2 Co1 C2 127.3(5) 31_655 2_655 ?
C2 Co1 C2 127.3(5) 33_545 2_655 ?
C2 Co1 C2 127.3(5) 32 . ?
C2 Co1 C2 52.7(5) 32 33_545 ?
C2 Co1 C2 180.0 31_655 . ?
C2 Co1 C2 180.0 32 2_655 ?
C2 Co1 C2 127.3(5) 33_545 . ?
C2 Co1 C2 52.7(5) 31_655 33_545 ?
C2 Co1 C2 127.3(5) 32 3_665 ?
C2 Co1 C2 52.7(5) 3_665 2_655 ?
C2 Co1 C2 127.3(5) 31_655 3_665 ?
C8 Co1 C2 51.5(5) . . ?
C8 Co1 C2 128.5(5) 3_665 33_545 ?
C8 Co1 C2 128.5(5) 32 2_655 ?
C8 Co1 C2 87.4(6) 2_655 3_665 ?
C8 Co1 C2 103.6(4) 32 31_655 ?
C8 Co1 C2 128.5(5) . 31_655 ?
C8 Co1 C2 87.4(6) 33_545 31_655 ?
C8 Co1 C2 51.5(5) 31_655 31_655 ?
C8 Co1 C2 76.4(4) 31_655 3_665 ?
C8 Co1 C2 87.4(6) . 2_655 ?
C8 Co1 C2 51.5(5) 32 32 ?
C8 Co1 C2 92.6(6) 31_655 2_655 ?
C8 Co1 C2 87.4(6) 3_665 . ?
C8 Co1 C2 51.5(5) 2_655 2_655 ?
C8 Co1 C2 76.4(4) 2_655 31_655 ?
C8 Co1 C2 76.4(4) . 33_545 ?
C8 Co1 C2 87.4(6) 32 33_545 ?
C8 Co1 C2 92.6(6) 33_545 . ?
C8 Co1 C2 76.4(4) 3_665 32 ?
C8 Co1 C2 103.6(4) 2_655 . ?
C8 Co1 C2 103.6(4) 3_665 2_655 ?
C8 Co1 C2 87.4(6) 31_655 32 ?
C8 Co1 C2 103.6(4) 31_655 33_545 ?
C8 Co1 C2 103.6(4) 33_545 32 ?
C8 Co1 C2 92.6(6) 3_665 31_655 ?
C8 Co1 C2 128.5(5) 2_655 32 ?
C8 Co1 C2 51.5(5) 33_545 33_545 ?
C8 Co1 C2 51.5(5) 3_665 3_665 ?
C8 Co1 C2 76.4(4) 33_545 2_655 ?
C8 Co1 C2 103.6(4) . 3_665 ?
C8 Co1 C2 92.6(6) 2_655 33_545 ?
C8 Co1 C2 92.6(6) 32 3_665 ?
C8 Co1 C2 128.5(5) 33_545 3_665 ?
C8 Co1 C2 76.4(4) 32 . ?
C8 Co1 C2 92.6(6) . 32 ?
C8 Co1 C2 128.5(5) 31_655 . ?
C8 Co1 C8 117.2(2) 32 31_655 ?
C8 Co1 C8 117.2(2) 31_655 33_545 ?
C8 Co1 C8 117.2(2) . 2_655 ?
C8 Co1 C8 62.8(2) . 32 ?
C8 Co1 C8 117.2(2) 3_665 2_655 ?
C8 Co1 C8 180.0 3_665 33_545 ?
C8 Co1 C8 62.8(2) 33_545 2_655 ?
C8 Co1 C8 117.2(2) 3_665 . ?
C8 Co1 C8 180.0 . 31_655 ?
C8 Co1 C8 62.8(2) . 33_545 ?
C8 Co1 C8 62.8(2) 3_665 31_655 ?
C8 Co1 C8 180.0 32 2_655 ?
C8 Co1 C8 62.8(2) 3_665 32 ?
C8 Co1 C8 117.2(2) 32 33_545 ?
C8 Co1 C8 62.8(2) 31_655 2_655 ?
C5 N2 C5 111.73(16) . 4 ?
C5 N2 C9 124.14(8) . . ?
C5 N2 C9 124.14(8) 4 . ?
C7 C7 C7 119.995(3) 5 4 ?
C7 C7 C5 108.05(7) 4 . ?
C7 C7 C5 131.90(7) 5 . ?
N2 C5 C7 105.94(12) . . ?
O6 C5 N2 123.73(14) . . ?
O6 C5 C7 130.30(14) . . ?
N2 C9 C12 110.2(2) . . ?
C4 C9 N2 133.1(3) . . ?
C13 C12 C9 117.9(5) . . ?
C13 C12 C11 116.7(5) . . ?
C11 C12 C9 125.4(3) . . ?
C2 C2 Co1 63.7(3) 3_665 . ?
C2 C2 Co1 63.7(3) 2_655 . ?
C2 C2 C2 60.000(1) 3_665 2_655 ?
C6 C2 Co1 68.0(5) 32 . ?
C6 C2 C2 104.2(8) 32 3_665 ?
C6 C2 C2 131.1(5) 32 2_655 ?
C6 C2 C8 45.9(8) 32 . ?
C8 C2 Co1 64.1(4) . . ?
C8 C2 C2 126.9(4) . 3_665 ?
C8 C2 C2 103.7(7) . 2_655 ?
C14 C13 C12 118.9(6) . . ?
C9 C4 C3 127.4(6) . . ?
C9 C4 C10 114.3(4) . . ?
C3 C4 C10 118.3(5) . . ?
C2 C6 Co1 67.9(4) 33_545 . ?
C8 C6 Co1 71.1(5) 33_545 . ?
C8 C6 Co1 72.3(5) . . ?
C8 C6 C2 132.2(9) . 33_545 ?
C8 C6 C2 76.8(11) 33_545 33_545 ?
C8 C6 C8 114.1(13) . 33_545 ?
C2 C8 Co1 64.4(3) . . ?
C6 C8 Co1 71.5(4) 32 . ?
C6 C8 Co1 72.8(5) . . ?
C6 C8 C2 57.4(9) 32 . ?
C6 C8 C2 129.6(10) . . ?
C6 C8 C6 130.6(12) . 32 ?

loop_
_geom_bond_atom_site_label_1
_geom_bond_atom_site_label_2
_geom_bond_distance
_geom_bond_site_symmetry_2
_geom_bond_publ_flag
Co1 C2 2.007(6) 32 ?
Co1 C2 2.006(6) . ?
Co1 C2 2.007(6) 33_545 ?
Co1 C2 2.007(6) 2_655 ?
Co1 C2 2.007(6) 3_665 ?
Co1 C2 2.007(6) 31_655 ?
Co1 C8 2.003(6) 3_665 ?
Co1 C8 2.003(6) 31_655 ?
Co1 C8 2.003(6) 32 ?
Co1 C8 2.003(6) 2_655 ?
Co1 C8 2.003(6) . ?
Co1 C8 2.003(6) 33_545 ?
N2 C5 1.4085(17) . ?
N2 C5 1.4086(17) 4 ?
N2 C9 1.427(3) . ?
O6 C5 1.2108(19) . ?
C7 C7 1.397(2) 5 ?
C7 C7 1.414(2) 4 ?
C7 C5 1.474(2) . ?
C9 C12 1.590(6) . ?
C9 C4 1.193(5) . ?
C12 C13 1.393(5) . ?
C12 C11 1.522(8) . ?
C2 C2 1.780(15) 2_655 ?
C2 C2 1.780(15) 3_665 ?
C2 C6 1.507(18) 32 ?
C2 C8 1.741(15) . ?
C14 C13 1.381(8) . ?
C4 C3 1.383(8) . ?
C4 C10 1.469(9) . ?
C6 C8 1.202(18) . ?
C6 C8 1.284(18) 33_545 ?

loop_
_geom_torsion_atom_site_label_1
_geom_torsion_atom_site_label_2
_geom_torsion_atom_site_label_3
_geom_torsion_atom_site_label_4
_geom_torsion
_geom_torsion_site_symmetry_1
_geom_torsion_site_symmetry_2
_geom_torsion_site_symmetry_3
_geom_torsion_site_symmetry_4
_geom_torsion_publ_flag
Co1 C2 C8 C6 -83.7(7) . . . 32 ?
Co1 C2 C8 C6 34.6(16) . . . . ?
Co1 C6 C8 C2 -32.4(14) . . . . ?
Co1 C6 C8 C6 45.4(13) . . . 32 ?
N2 C9 C12 C13 179.1(3) . . . . ?
N2 C9 C12 C11 -0.9(4) . . . . ?
N2 C9 C4 C3 -177.2(4) . . . . ?
N2 C9 C4 C10 3.5(6) . . . . ?
C7 C7 C5 N2 178.2(2) 5 . . . ?
C7 C7 C5 N2 -4.4(2) 4 . . . ?
C7 C7 C5 O6 174.0(2) 4 . . . ?
C7 C7 C5 O6 -3.4(4) 5 . . . ?
C5 N2 C5 O6 -176.9(2) 4 . . . ?
C5 N2 C5 C7 1.63(8) 4 . . . ?
C5 N2 C9 C12 -112.96(17) . . . . ?
C5 N2 C9 C12 67.04(17) 4 . . . ?
C5 N2 C9 C4 63.6(3) 4 . . . ?
C5 N2 C9 C4 -116.4(3) . . . . ?
C9 N2 C5 O6 3.1(2) . . . . ?
C9 N2 C5 C7 -178.37(8) . . . . ?
C9 C12 C13 C14 -2.0(7) . . . . ?
C2 C2 C8 Co1 11.3(11) 3_665 . . . ?
C2 C2 C8 Co1 -51.3(6) 2_655 . . . ?
C2 C2 C8 C6 -135.0(9) 2_655 . . 32 ?
C2 C2 C8 C6 -17(2) 2_655 . . . ?
C2 C2 C8 C6 46(2) 3_665 . . . ?
C2 C2 C8 C6 -72.4(12) 3_665 . . 32 ?
C2 C6 C8 Co1 -34.8(15) 33_545 . . . ?
C2 C6 C8 C2 -67(3) 33_545 . . . ?
C2 C6 C8 C6 11(3) 33_545 . . 32 ?
C11 C12 C13 C14 178.0(5) . . . . ?
C6 C2 C8 Co1 83.7(7) 32 . . . ?
C6 C2 C8 C6 118.2(18) 32 . . . ?
C8 C6 C8 Co1 59.1(6) 33_545 . . . ?
C8 C6 C8 C2 26.7(18) 33_545 . . . ?
C8 C6 C8 C6 104.4(11) 33_545 . . 32 ?
